data_7151365
loop_
_publ_author_name
'Potter, Brian'
'Palmer, Rex A.'
'Withnall, Robert'
'Jenkins, Terence C.'
'Chowdhry, Babur Z.'

_publ_section_title
;
 Two new cyclosporin folds observed in the structures of the
 immunosuppressant cyclosporin G and the formyl peptide receptor
 antagonist cyclosporin H at ultra-high resolution
;
_journal_issue 9
_journal_name_full 'Organic &amp;  Biomolecular Chemistry'
_journal_page_first 1466
_journal_paper_doi 10.1039/b210086j
_journal_volume 1
_journal_year 2003
_chemical_compound_source Sandoz-Novartis
_chemical_formula_moiety 'C63 H113 O12 N11. 2.4H2O 0.5CH3OH'
_chemical_formula_sum 'C63.5 H119.8 N11 O14.9'
_chemical_formula_weight 1275.90
_chemical_melting_point ?
_chemical_name_common 'cyclosporin G'
_chemical_name_systematic
;
cyclosporin G crystal form I ex MeOH LT
;
_space_group_IT_number 19
_symmetry_cell_setting orthorhombic
_symmetry_space_group_name_Hall 'P 2ac 2ab'
_symmetry_space_group_name_H-M 'P 21 21 21'
_atom_sites_solution_hydrogens geom
_atom_sites_solution_primary direct
_atom_sites_solution_secondary difmap
_audit_creation_method SHELXL-97
_cell_angle_alpha 90.00
_cell_angle_beta 90.00
_cell_angle_gamma 90.00
_cell_formula_units_Z 4
_cell_length_a 12.3997(2)
_cell_length_b 20.1710(4)
_cell_length_c 30.6428(6)
_cell_measurement_reflns_used 138783
_cell_measurement_temperature 100(2)
_cell_measurement_theta_max 27
_cell_measurement_theta_min 2.7
_cell_volume 7664.2(2)
_computing_cell_refinement Denzo
_computing_data_collection
;
Collect Data collection and processing user interface:
Collect: Data collection software, R. Hooft, Nonius B.V.(1998)
;
_computing_data_reduction Denzo
_computing_molecular_graphics 'WinGX (Farrugia, 1998)'
_computing_publication_material SHELX97
_computing_structure_refinement 'SHELXL-97 (Sheldrick, 1997)'
_computing_structure_solution 'SHELX-S (Sheldrick, 1986)'
_diffrn_ambient_temperature 100(2)
_diffrn_detector_area_resol_mean '0.5 deg'
_diffrn_measured_fraction_theta_full 0.988
_diffrn_measured_fraction_theta_max 0.988
_diffrn_measurement_device_type 'Nonius Kappa CCD'
_diffrn_measurement_method 'Denzo,Z. Otwinowski and W. Minor (1997)'
_diffrn_radiation_monochromator graphite
_diffrn_radiation_source 'fine-focus sealed tube'
_diffrn_radiation_type MoK\a
_diffrn_radiation_wavelength 0.71073
_diffrn_reflns_av_R_equivalents 0.1752
_diffrn_reflns_av_sigmaI/netI 0.0918
_diffrn_reflns_limit_h_max 15
_diffrn_reflns_limit_h_min -15
_diffrn_reflns_limit_k_max 24
_diffrn_reflns_limit_k_min -24
_diffrn_reflns_limit_l_max 37
_diffrn_reflns_limit_l_min -36
_diffrn_reflns_number 138783
_diffrn_reflns_theta_full 26.03
_diffrn_reflns_theta_max 26.03
_diffrn_reflns_theta_min 2.02
_diffrn_standards_decay_% NA
_diffrn_standards_interval_count NA
_diffrn_standards_interval_time NA
_diffrn_standards_number NA
_exptl_absorpt_coefficient_mu 0.079
_exptl_absorpt_correction_T_max 0.98
_exptl_absorpt_correction_T_min 0.80
_exptl_absorpt_correction_type SORTAV
_exptl_absorpt_process_details
;
SORTAV absorption correction software package: 
R.H. Blessing (1997)
;
_exptl_crystal_colour colorless
_exptl_crystal_density_diffrn 1.106
_exptl_crystal_density_meas ?
_exptl_crystal_density_method .
_exptl_crystal_description prism
_exptl_crystal_F_000 2788
_exptl_crystal_size_max 0.40
_exptl_crystal_size_mid 0.15
_exptl_crystal_size_min 0.15
_refine_diff_density_max 0.417
_refine_diff_density_min -0.231
_refine_diff_density_rms 0.050
_refine_ls_abs_structure_details 'Flack H D (1983), Acta Cryst. A39, 876-881'
_refine_ls_abs_structure_Flack 0.4(16)
_refine_ls_extinction_coef 0.0012(5)
_refine_ls_extinction_expression Fc^*^=kFc[1+0.001xFc^2^\l^3^/sin(2\q)]^-1/4^
_refine_ls_extinction_method SHELXL
_refine_ls_goodness_of_fit_ref 1.008
_refine_ls_hydrogen_treatment mixed
_refine_ls_matrix_type full
_refine_ls_number_parameters 901
_refine_ls_number_reflns 8187
_refine_ls_number_restraints 30
_refine_ls_restrained_S_all 1.009
_refine_ls_R_factor_all 0.1427
_refine_ls_R_factor_gt 0.0661
_refine_ls_shift/su_max 0.004
_refine_ls_shift/su_mean 0.000
_refine_ls_structure_factor_coef Fsqd
_refine_ls_weighting_details
;
calc w=1/[\s^2^(Fo^2^)+(0.1022P)^2^+0.0000P] 
where P=(Fo^2^+2Fc^2^)/3
;
_refine_ls_weighting_scheme calc
_refine_ls_wR_factor_gt 0.1489
_refine_ls_wR_factor_ref 0.1813
_reflns_number_gt 4564
_reflns_number_total 8187
_reflns_threshold_expression >2sigma(I)
_cod_data_source_file b210086j.txt
_cod_data_source_block CsG_I
_cod_depositor_comments
;
The following automatic conversions were performed:

'_chemical_melting_point' value 'not measured' was changed to '?' -
the value is undefined or not given.

Automatic conversion script
Id: cif_fix_values 1569 2011-02-09 13:29:24Z adriana 
;
_cod_original_formula_sum 'C63.50 H119.80 N11 O14.90'
_cod_database_code 7151365

loop_
_symmetry_equiv_pos_as_xyz
'x, y, z'
'-x+1/2, -y, z+1/2'
'-x, y+1/2, -z+1/2'
'x+1/2, -y+1/2, -z'

loop_
_atom_site_label
_atom_site_type_symbol
_atom_site_fract_x
_atom_site_fract_y
_atom_site_fract_z
_atom_site_U_iso_or_equiv
_atom_site_adp_type
_atom_site_occupancy
_atom_site_symmetry_multiplicity
_atom_site_calc_flag
_atom_site_refinement_flags
_atom_site_disorder_assembly
_atom_site_disorder_group
O1 O 1.5716(3) -0.09218(19) 1.00228(11) 0.0505(10) Uani 1 1 d . . .
O2 O 1.1967(3) -0.14319(19) 0.97084(12) 0.0558(10) Uani 1 1 d . . .
O3 O 1.3284(3) -0.2497(2) 0.91206(11) 0.0504(10) Uani 1 1 d . . .
O4 O 1.2093(3) -0.29838(19) 0.76924(11) 0.0472(10) Uani 1 1 d . . .
O5 O 1.0451(4) -0.1095(2) 0.82296(12) 0.0660(12) Uani 1 1 d . . .
O6 O 0.9946(3) 0.0377(2) 0.71212(13) 0.0574(11) Uani 1 1 d . . .
O7 O 0.8295(3) 0.05893(18) 0.85598(11) 0.0491(10) Uani 1 1 d . . .
O8 O 0.9602(3) 0.23651(18) 0.83863(11) 0.0415(9) Uani 1 1 d . . .
O9 O 1.1118(3) 0.19447(19) 0.98809(12) 0.0522(10) Uani 1 1 d . . .
O10 O 1.2812(3) -0.00285(19) 0.91543(13) 0.0486(10) Uani 1 1 d . . .
O11 O 1.5897(3) 0.1389(2) 0.92609(12) 0.0530(10) Uani 1 1 d . . .
O12 O 1.6542(4) -0.0287(3) 0.87255(13) 0.0699(13) Uani 1 1 d . . .
H12 H 1.7203 -0.0199 0.8711 0.07(2) Uiso 1 1 calc R . .
N1 N 1.5682(3) 0.0328(2) 0.94550(13) 0.0438(11) Uani 1 1 d . . .
N2 N 1.4016(4) -0.0914(2) 0.97707(14) 0.0441(11) Uani 1 1 d . . .
H2 H 1.3566 -0.0756 0.9574 0.034(14) Uiso 1 1 calc R . .
N3 N 1.2649(4) -0.2403(2) 0.99362(12) 0.0397(11) Uani 1 1 d . . .
N4 N 1.1872(3) -0.3093(2) 0.88696(12) 0.0362(10) Uani 1 1 d . . .
N5 N 1.1021(3) -0.2427(2) 0.81656(13) 0.0393(10) Uani 1 1 d . . .
H5 H 1.0880 -0.2338 0.8441 0.031(13) Uiso 1 1 calc R . .
N6 N 1.0847(4) -0.1001(2) 0.75140(13) 0.0427(11) Uani 1 1 d . . .
N7 N 0.9406(4) 0.0147(2) 0.78062(15) 0.0474(12) Uani 1 1 d . . .
H7 H 0.9583 -0.0046 0.8054 0.055(18) Uiso 1 1 calc R . .
N8 N 0.7971(3) 0.1505(2) 0.81525(14) 0.0397(11) Uani 1 1 d . . .
H8 H 0.7891 0.1668 0.7888 0.15(4) Uiso 1 1 calc R . .
N9 N 0.9215(3) 0.21523(19) 0.90973(13) 0.0352(10) Uani 1 1 d . . .
N10 N 1.1097(3) 0.1259(2) 0.92992(13) 0.0379(10) Uani 1 1 d . . .
N11 N 1.3451(3) 0.1016(2) 0.92289(13) 0.0381(10) Uani 1 1 d . . .
C1A C 1.6655(5) 0.0421(3) 0.9728(2) 0.0611(18) Uani 1 1 d . . .
H1A1 H 1.6718 0.0051 0.9934 0.068(10) Uiso 1 1 calc R . .
H1A2 H 1.6594 0.0838 0.9891 0.068(10) Uiso 1 1 calc R . .
H1A3 H 1.7296 0.0435 0.9542 0.068(10) Uiso 1 1 calc R . .
C2A C 1.5389(5) -0.0357(3) 0.93415(16) 0.0458(14) Uani 1 1 d . . .
H2A H 1.4760 -0.0341 0.9137 0.055 Uiso 1 1 calc R . .
C3A C 1.5052(5) -0.0749(3) 0.97449(17) 0.0402(13) Uani 1 1 d . . .
C4A C 1.6343(5) -0.0675(3) 0.9098(2) 0.0610(17) Uani 1 1 d . . .
H4A H 1.6993 -0.0657 0.9291 0.046(14) Uiso 1 1 calc R . .
C5A C 1.6168(6) -0.1380(3) 0.8959(2) 0.0658(18) Uani 1 1 d . . .
H5A H 1.5977 -0.1649 0.9222 0.10(2) Uiso 1 1 calc R . .
C6A C 1.5228(6) -0.1430(4) 0.8622(2) 0.075(2) Uani 1 1 d . . .
H6A1 H 1.4536 -0.1349 0.8774 0.19(4) Uiso 1 1 calc R . .
H6A2 H 1.5319 -0.1080 0.8399 0.19(4) Uiso 1 1 calc R . .
C7A C 1.5180(6) -0.2085(4) 0.8402(3) 0.094(3) Uani 1 1 d . . .
H7A H 1.5110 -0.2470 0.8578 0.113 Uiso 1 1 calc R . .
C8A C 1.5230(7) -0.2163(6) 0.7967(3) 0.105(3) Uani 1 1 d . . .
H8A H 1.5327 -0.1791 0.7781 0.18(6) Uiso 1 1 calc R . .
C9A C 1.5128(10) -0.2870(6) 0.7775(4) 0.145(4) Uani 1 1 d . . .
H9A1 H 1.4464 -0.2903 0.7604 0.25(4) Uiso 1 1 calc R . .
H9A2 H 1.5107 -0.3194 0.8014 0.25(4) Uiso 1 1 calc R . .
H9A3 H 1.5750 -0.2963 0.7587 0.25(4) Uiso 1 1 calc R . .
C10A C 1.7243(6) -0.1638(4) 0.8773(2) 0.080(2) Uani 1 1 d . . .
H10A H 1.7176 -0.2112 0.8706 0.19(3) Uiso 1 1 calc R . .
H10B H 1.7818 -0.1573 0.8988 0.19(3) Uiso 1 1 calc R . .
H10C H 1.7419 -0.1395 0.8505 0.19(3) Uiso 1 1 calc R . .
C1B C 1.3593(5) -0.1349(3) 1.01141(16) 0.0431(14) Uani 1 1 d . . .
H1B H 1.4172 -0.1662 1.0209 0.034(13) Uiso 1 1 calc R . .
C2B C 1.2673(5) -0.1742(3) 0.99048(16) 0.0412(13) Uani 1 1 d . . .
C3B C 1.3204(5) -0.0960(3) 1.05027(17) 0.0535(16) Uani 1 1 d . . .
H3B1 H 1.2651 -0.0640 1.0403 0.043(10) Uiso 1 1 calc R . .
H3B2 H 1.3817 -0.0702 1.0621 0.043(10) Uiso 1 1 calc R . .
C4B C 1.2727(6) -0.1378(4) 1.0869(2) 0.0670(18) Uani 1 1 d . . .
H4B1 H 1.2056 -0.1591 1.0763 0.100(18) Uiso 1 1 calc R . .
H4B2 H 1.3242 -0.1735 1.0945 0.100(18) Uiso 1 1 calc R . .
C5B C 1.2477(7) -0.0982(5) 1.1272(2) 0.092(2) Uani 1 1 d . . .
H5B1 H 1.2109 -0.1265 1.1485 0.128(19) Uiso 1 1 calc R . .
H5B2 H 1.2009 -0.0608 1.1195 0.128(19) Uiso 1 1 calc R . .
H5B3 H 1.3150 -0.0814 1.1398 0.128(19) Uiso 1 1 calc R . .
C1C C 1.3535(5) -0.2801(3) 1.01069(19) 0.0578(16) Uani 1 1 d . . .
H1C1 H 1.3288 -0.3258 1.0153 0.081(12) Uiso 1 1 calc R . .
H1C2 H 1.3779 -0.2615 1.0385 0.081(12) Uiso 1 1 calc R . .
H1C3 H 1.4133 -0.2800 0.9898 0.081(12) Uiso 1 1 calc R . .
C2C C 1.1919(5) -0.2746(3) 0.96406(15) 0.0408(13) Uani 1 1 d . . .
H2C1 H 1.1217 -0.2514 0.9631 0.033(9) Uiso 1 1 calc R . .
H2C2 H 1.1794 -0.3204 0.9746 0.033(9) Uiso 1 1 calc R . .
C3C C 1.2415(4) -0.2763(3) 0.91858(17) 0.0396(13) Uani 1 1 d . . .
C1D C 1.0846(4) -0.3428(3) 0.89579(17) 0.0454(14) Uani 1 1 d . . .
H1D1 H 1.0566 -0.3621 0.8687 0.068(10) Uiso 1 1 calc R . .
H1D2 H 1.0325 -0.3106 0.9072 0.068(10) Uiso 1 1 calc R . .
H1D3 H 1.0959 -0.3780 0.9173 0.068(10) Uiso 1 1 calc R . .
C2D C 1.2380(4) -0.3189(3) 0.84500(15) 0.0372(12) Uani 1 1 d . . .
H2D H 1.3108 -0.2976 0.8471 0.038(13) Uiso 1 1 calc R . .
C3D C 1.1811(4) -0.2853(3) 0.80697(17) 0.0385(13) Uani 1 1 d . . .
C4D C 1.2586(4) -0.3931(3) 0.83418(17) 0.0449(14) Uani 1 1 d . . .
H4D1 H 1.1883 -0.4147 0.8286 0.046(10) Uiso 1 1 calc R . .
H4D2 H 1.3010 -0.3956 0.8069 0.046(10) Uiso 1 1 calc R . .
C5D C 1.3177(5) -0.4321(3) 0.86946(19) 0.0551(16) Uani 1 1 d . . .
H5D H 1.2765 -0.4276 0.8973 0.061(17) Uiso 1 1 calc R . .
C6D C 1.4311(6) -0.4057(4) 0.8769(3) 0.082(2) Uani 1 1 d . . .
H6D1 H 1.4673 -0.4325 0.8991 0.091(13) Uiso 1 1 calc R . .
H6D2 H 1.4272 -0.3595 0.8867 0.091(13) Uiso 1 1 calc R . .
H6D3 H 1.4719 -0.4079 0.8495 0.091(13) Uiso 1 1 calc R . .
C7D C 1.3208(7) -0.5048(3) 0.8573(2) 0.075(2) Uani 1 1 d . . .
H7D1 H 1.3503 -0.5304 0.8817 0.094(13) Uiso 1 1 calc R . .
H7D2 H 1.3665 -0.5108 0.8315 0.094(13) Uiso 1 1 calc R . .
H7D3 H 1.2475 -0.5201 0.8509 0.094(13) Uiso 1 1 calc R . .
C1E C 1.0382(4) -0.2103(3) 0.78235(17) 0.0441(14) Uani 1 1 d . . .
H1E H 1.0647 -0.2251 0.7531 0.033(12) Uiso 1 1 calc R . .
C2E C 1.0555(5) -0.1359(3) 0.78685(18) 0.0438(13) Uani 1 1 d . . .
C3E C 0.9182(5) -0.2276(3) 0.7867(2) 0.0606(17) Uani 1 1 d . . .
H3E H 0.8963 -0.2193 0.8177 0.036(13) Uiso 1 1 calc R . .
C4E C 0.9037(6) -0.3027(4) 0.7773(3) 0.092(3) Uani 1 1 d . . .
H4E1 H 0.9454 -0.3285 0.7985 0.14(2) Uiso 1 1 calc R . .
H4E2 H 0.9292 -0.3126 0.7478 0.14(2) Uiso 1 1 calc R . .
H4E3 H 0.8272 -0.3144 0.7797 0.14(2) Uiso 1 1 calc R . .
C5E C 0.8446(6) -0.1896(4) 0.7580(3) 0.085(2) Uani 1 1 d . . .
H5E1 H 0.7697 -0.2006 0.7652 0.116(16) Uiso 1 1 calc R . .
H5E2 H 0.8590 -0.2009 0.7275 0.116(16) Uiso 1 1 calc R . .
H5E3 H 0.8564 -0.1420 0.7624 0.116(16) Uiso 1 1 calc R . .
C1F C 1.0689(5) -0.1220(3) 0.70603(17) 0.0528(16) Uani 1 1 d . . .
H1F1 H 1.0077 -0.0982 0.6932 0.089(12) Uiso 1 1 calc R . .
H1F2 H 1.0544 -0.1698 0.7056 0.089(12) Uiso 1 1 calc R . .
H1F3 H 1.1342 -0.1127 0.6891 0.089(12) Uiso 1 1 calc R . .
C2F C 1.1104(4) -0.0295(3) 0.7573(2) 0.0496(15) Uani 1 1 d . . .
H2F H 1.1276 -0.0228 0.7889 0.070(19) Uiso 1 1 calc R . .
C3F C 1.0104(5) 0.0117(3) 0.7472(2) 0.0442(14) Uani 1 1 d . . .
C4F C 1.2077(5) -0.0086(3) 0.7317(3) 0.072(2) Uani 1 1 d . . .
H4F1 H 1.2235 0.0384 0.7386 0.051(11) Uiso 1 1 calc R . .
H4F2 H 1.1901 -0.0112 0.7003 0.051(11) Uiso 1 1 calc R . .
C5F C 1.3107(6) -0.0498(4) 0.7401(3) 0.098(3) Uani 1 1 d . . .
H5F H 1.2968 -0.0956 0.7290 0.057(17) Uiso 1 1 calc R . .
C6F C 1.3998(7) -0.0239(7) 0.7162(5) 0.174(6) Uani 1 1 d . . .
H6F1 H 1.4668 -0.0435 0.7272 0.17(3) Uiso 1 1 calc R . .
H6F2 H 1.4025 0.0244 0.7197 0.17(3) Uiso 1 1 calc R . .
H6F3 H 1.3914 -0.0348 0.6852 0.17(3) Uiso 1 1 calc R . .
C7F C 1.3344(8) -0.0554(6) 0.7911(3) 0.123(3) Uani 1 1 d . . .
H7F1 H 1.2815 -0.0852 0.8045 0.23(4) Uiso 1 1 calc R . .
H7F2 H 1.3291 -0.0114 0.8045 0.23(4) Uiso 1 1 calc R . .
H7F3 H 1.4071 -0.0732 0.7956 0.23(4) Uiso 1 1 calc R . .
C1G C 0.8382(4) 0.0480(3) 0.77786(16) 0.0409(13) Uani 1 1 d . . .
H1G H 0.8411 0.0804 0.7531 0.025(11) Uiso 1 1 calc R . .
C2G C 0.8215(4) 0.0861(3) 0.81982(17) 0.0394(13) Uani 1 1 d . . .
C3G C 0.7446(5) -0.0005(3) 0.76959(19) 0.0574(16) Uani 1 1 d . . .
H3G1 H 0.6769 0.0242 0.7674 0.072(11) Uiso 1 1 calc R . .
H3G2 H 0.7400 -0.0321 0.7938 0.072(11) Uiso 1 1 calc R . .
H3G3 H 0.7574 -0.0246 0.7423 0.072(11) Uiso 1 1 calc R . .
C1H C 0.7836(4) 0.1942(3) 0.85248(17) 0.0393(13) Uani 1 1 d . . .
H1H H 0.7477 0.1699 0.8770 0.043(14) Uiso 1 1 calc R . .
C2H C 0.8960(4) 0.2173(2) 0.86643(17) 0.0378(12) Uani 1 1 d . . .
C3H C 0.7168(4) 0.2538(3) 0.83926(19) 0.0530(15) Uani 1 1 d . . .
H3H1 H 0.6444 0.2392 0.8308 0.076(11) Uiso 1 1 calc R . .
H3H2 H 0.7513 0.2762 0.8145 0.076(11) Uiso 1 1 calc R . .
H3H3 H 0.7115 0.2846 0.8639 0.076(11) Uiso 1 1 calc R . .
C1I C 0.8466(4) 0.1940(3) 0.94368(17) 0.0491(15) Uani 1 1 d . . .
H1I1 H 0.8812 0.1984 0.9723 0.072(11) Uiso 1 1 calc R . .
H1I2 H 0.8265 0.1476 0.9388 0.072(11) Uiso 1 1 calc R . .
H1I3 H 0.7819 0.2218 0.9427 0.072(11) Uiso 1 1 calc R . .
C2I C 1.0282(4) 0.2374(2) 0.92353(17) 0.0371(12) Uani 1 1 d . . .
H2I H 1.0716 0.2462 0.8966 0.042(13) Uiso 1 1 calc R . .
C3I C 1.0861(4) 0.1835(3) 0.94957(18) 0.0424(13) Uani 1 1 d . . .
C4I C 1.0195(5) 0.3030(3) 0.94908(18) 0.0500(15) Uani 1 1 d . . .
H4I1 H 0.9679 0.2971 0.9734 0.055(11) Uiso 1 1 calc R . .
H4I2 H 1.0907 0.3138 0.9618 0.055(11) Uiso 1 1 calc R . .
C5I C 0.9825(5) 0.3608(3) 0.9209(2) 0.0585(17) Uani 1 1 d . . .
H5I H 0.9319 0.3429 0.8984 0.048(15) Uiso 1 1 calc R . .
C6I C 1.0742(7) 0.3923(4) 0.8979(3) 0.094(3) Uani 1 1 d . . .
H6I1 H 1.1043 0.3611 0.8766 0.104(14) Uiso 1 1 calc R . .
H6I2 H 1.1300 0.4045 0.9191 0.104(14) Uiso 1 1 calc R . .
H6I3 H 1.0490 0.4322 0.8827 0.104(14) Uiso 1 1 calc R . .
C7I C 0.9199(8) 0.4119(4) 0.9487(3) 0.107(3) Uani 1 1 d . . .
H7I1 H 0.8482 0.3944 0.9556 0.15(2) Uiso 1 1 calc R . .
H7I2 H 0.9124 0.4533 0.9322 0.15(2) Uiso 1 1 calc R . .
H7I3 H 0.9594 0.4205 0.9758 0.15(2) Uiso 1 1 calc R . .
C1J C 1.0770(5) 0.1086(3) 0.88534(18) 0.0482(14) Uani 1 1 d . . .
H1J1 H 1.0017 0.0938 0.8854 0.072 Uiso 1 1 calc R . .
H1J2 H 1.1232 0.0729 0.8744 0.072 Uiso 1 1 calc R . .
H1J3 H 1.0843 0.1476 0.8665 0.072 Uiso 1 1 calc R . .
C2J C 1.1666(4) 0.0733(3) 0.95393(18) 0.0434(13) Uani 1 1 d . . .
H2J H 1.1879 0.0913 0.9831 0.068(19) Uiso 1 1 calc R . .
C3J C 1.2694(4) 0.0542(3) 0.92936(17) 0.0407(13) Uani 1 1 d . . .
C4J C 1.0955(5) 0.0123(3) 0.9614(2) 0.066(2) Uani 1 1 d . . .
H4J1 H 1.0728 -0.0051 0.9326 0.091(16) Uiso 1 1 calc R . .
H4J2 H 1.1398 -0.0224 0.9756 0.091(16) Uiso 1 1 calc R . .
C5J C 0.9969(6) 0.0233(4) 0.9885(4) 0.100(3) Uani 1 1 d . . .
H5J H 0.9531 0.0585 0.9739 0.08(2) Uiso 1 1 calc R . .
C6J C 0.9296(6) -0.0413(4) 0.9883(4) 0.125(4) Uani 1 1 d . . .
H6J1 H 0.9146 -0.0544 0.9581 0.187 Uiso 0.50 1 calc PR . .
H6J2 H 0.8614 -0.0338 1.0037 0.187 Uiso 0.50 1 calc PR . .
H6J3 H 0.9700 -0.0766 1.0029 0.187 Uiso 0.50 1 calc PR . .
H6J4 H 0.9161 -0.0554 1.0184 0.187 Uiso 0.50 1 calc PR . .
H6J5 H 0.9693 -0.0761 0.9728 0.187 Uiso 0.50 1 calc PR . .
H6J6 H 0.8607 -0.0332 0.9735 0.187 Uiso 0.50 1 calc PR . .
C7J C 1.0245(11) 0.0474(5) 1.0330(5) 0.163(6) Uani 1 1 d . . .
H7J1 H 1.0780 0.0178 1.0462 0.15(2) Uiso 1 1 calc R . .
H7J2 H 0.9593 0.0481 1.0511 0.15(2) Uiso 1 1 calc R . .
H7J3 H 1.0543 0.0923 1.0310 0.15(2) Uiso 1 1 calc R . .
C1K C 1.3404(5) 0.1685(3) 0.94096(18) 0.0469(14) Uani 1 1 d . . .
H1K1 H 1.4134 0.1834 0.9482 0.056(9) Uiso 1 1 calc R . .
H1K2 H 1.2959 0.1683 0.9674 0.056(9) Uiso 1 1 calc R . .
H1K3 H 1.3087 0.1986 0.9194 0.056(9) Uiso 1 1 calc R . .
C2K C 1.4371(4) 0.0856(3) 0.89426(16) 0.0395(13) Uani 1 1 d . . .
H2K H 1.4267 0.0395 0.8830 0.009(9) Uiso 1 1 calc R . .
C3K C 1.5388(4) 0.0863(3) 0.92221(17) 0.0397(13) Uani 1 1 d . . .
C4K C 1.4459(4) 0.1321(3) 0.85491(18) 0.0508(15) Uani 1 1 d . . .
H4K H 1.4698 0.1767 0.8654 0.041(14) Uiso 1 1 calc R . .
C5K C 1.3376(5) 0.1395(3) 0.83215(19) 0.0608(17) Uani 1 1 d . . .
H5K1 H 1.3478 0.1625 0.8043 0.069(11) Uiso 1 1 calc R . .
H5K2 H 1.2887 0.1653 0.8507 0.069(11) Uiso 1 1 calc R . .
H5K3 H 1.3067 0.0956 0.8268 0.069(11) Uiso 1 1 calc R . .
C6K C 1.5300(5) 0.1052(4) 0.8238(2) 0.0612(17) Uani 1 1 d . . .
H6K1 H 1.5991 0.1009 0.8391 0.066(10) Uiso 1 1 calc R . .
H6K2 H 1.5382 0.1356 0.7991 0.066(10) Uiso 1 1 calc R . .
H6K3 H 1.5072 0.0616 0.8131 0.066(10) Uiso 1 1 calc R . .
OW1 O 1.0403(3) -0.1726(2) 0.90402(12) 0.0662(12) Uani 1 1 d U . .
OW2 O 1.0638(5) 0.2220(3) 1.07397(16) 0.0996(17) Uani 1 1 d U . .
OW3 O 0.871(2) -0.0648(13) 0.8978(9) 0.198(9) Uani 0.40 1 d PU . .
O13 O 0.8677(12) 0.1851(8) 1.1136(5) 0.142(5) Uani 0.50 1 d PU . .
C13 C 0.909(3) 0.172(2) 1.1607(12) 0.219(14) Uani 0.50 1 d PU . .
H13 H 0.9272 0.1969 1.1021 0.328 Uiso 0.50 1 d P . .
H13A H 0.9185 0.2152 1.1754 0.328 Uiso 0.50 1 d P . .
H13B H 0.9658 0.1449 1.1613 0.328 Uiso 0.50 1 d P . .
H13C H 0.8422 0.1516 1.1752 0.328 Uiso 0.50 1 d P . .
HW11 H 1.0912 -0.1601 0.9238 0.328 Uiso 1 1 d . . .
HW12 H 1.0362 -0.1523 0.8772 0.328 Uiso 1 1 d . . .
HW21 H 1.1053 0.2027 1.0524 0.328 Uiso 1 1 d . . .
HW22 H 1.0686 0.2676 1.0801 0.328 Uiso 1 1 d . . .
HW31 H 0.9144 -0.0930 0.9006 0.328 Uiso 0.40 1 d P . .
HW32 H 0.8554 -0.0263 0.8863 0.328 Uiso 0.20 1 d P . .
HW33 H 0.8031 -0.0527 0.8913 0.328 Uiso 0.20 1 d P . .

loop_
_atom_site_aniso_label
_atom_site_aniso_U_11
_atom_site_aniso_U_22
_atom_site_aniso_U_33
_atom_site_aniso_U_23
_atom_site_aniso_U_13
_atom_site_aniso_U_12
O1 0.052(2) 0.057(2) 0.042(2) 0.0113(18) -0.0130(19) 0.007(2)
O2 0.069(3) 0.043(2) 0.055(2) 0.004(2) -0.023(2) 0.000(2)
O3 0.048(2) 0.060(2) 0.043(2) -0.0040(19) 0.0019(18) -0.016(2)
O4 0.060(2) 0.050(2) 0.031(2) -0.0024(17) 0.0028(18) 0.0075(19)
O5 0.119(4) 0.048(2) 0.032(2) -0.0020(19) -0.011(2) 0.011(2)
O6 0.066(3) 0.060(3) 0.046(2) 0.013(2) 0.009(2) 0.013(2)
O7 0.072(3) 0.040(2) 0.035(2) 0.0056(17) -0.0049(19) -0.0073(19)
O8 0.043(2) 0.046(2) 0.0349(19) 0.0057(17) 0.0056(17) -0.0007(18)
O9 0.060(2) 0.058(3) 0.038(2) 0.0084(18) 0.0013(19) 0.010(2)
O10 0.043(2) 0.036(2) 0.067(3) 0.0038(19) 0.0015(19) 0.0001(18)
O11 0.050(2) 0.050(2) 0.059(2) -0.0030(19) -0.003(2) -0.009(2)
O12 0.054(3) 0.110(4) 0.045(2) 0.014(2) 0.006(2) 0.002(3)
N1 0.042(2) 0.053(3) 0.036(2) 0.002(2) -0.009(2) -0.003(2)
N2 0.055(3) 0.038(3) 0.039(3) 0.008(2) -0.013(2) 0.000(2)
N3 0.059(3) 0.032(3) 0.027(2) 0.0063(19) -0.007(2) -0.003(2)
N4 0.043(2) 0.039(3) 0.027(2) 0.0016(19) -0.0027(19) -0.006(2)
N5 0.047(3) 0.042(3) 0.029(2) 0.001(2) -0.001(2) 0.008(2)
N6 0.051(3) 0.037(3) 0.040(3) 0.000(2) -0.001(2) 0.001(2)
N7 0.054(3) 0.051(3) 0.037(3) 0.004(2) 0.001(2) 0.009(2)
N8 0.049(3) 0.036(3) 0.034(3) -0.003(2) 0.001(2) 0.000(2)
N9 0.037(2) 0.035(2) 0.033(2) 0.0008(18) 0.000(2) -0.0040(19)
N10 0.039(2) 0.034(3) 0.041(3) 0.005(2) 0.000(2) 0.003(2)
N11 0.034(2) 0.038(3) 0.043(2) 0.004(2) 0.006(2) 0.001(2)
C1A 0.040(3) 0.085(5) 0.058(4) 0.007(3) -0.013(3) -0.012(3)
C2A 0.054(3) 0.049(4) 0.034(3) 0.001(3) -0.004(3) 0.010(3)
C3A 0.046(3) 0.034(3) 0.041(3) 0.002(2) -0.008(3) 0.011(3)
C4A 0.058(4) 0.067(4) 0.059(4) 0.001(3) -0.007(3) 0.025(3)
C5A 0.085(5) 0.063(4) 0.050(4) 0.006(3) -0.002(4) 0.014(4)
C6A 0.086(5) 0.062(4) 0.077(5) -0.023(4) 0.008(4) 0.005(4)
C7A 0.088(5) 0.085(6) 0.109(7) -0.029(5) 0.009(5) -0.012(5)
C8A 0.087(6) 0.137(9) 0.090(6) -0.075(7) 0.019(5) -0.020(5)
C9A 0.143(9) 0.156(10) 0.136(9) -0.077(8) 0.023(7) -0.025(8)
C10A 0.071(5) 0.095(6) 0.073(5) -0.015(4) 0.005(4) 0.027(4)
C1B 0.059(4) 0.030(3) 0.040(3) -0.002(2) -0.012(3) -0.007(3)
C2B 0.055(3) 0.032(3) 0.036(3) 0.006(2) -0.006(3) 0.000(3)
C3B 0.066(4) 0.050(4) 0.044(3) -0.003(3) -0.011(3) -0.006(3)
C4B 0.069(4) 0.077(5) 0.055(4) -0.006(4) 0.004(4) -0.012(4)
C5B 0.099(6) 0.112(7) 0.065(5) -0.019(5) 0.012(4) 0.009(5)
C1C 0.077(4) 0.040(3) 0.056(4) 0.010(3) -0.007(3) 0.000(3)
C2C 0.054(3) 0.039(3) 0.030(3) 0.003(2) 0.001(2) -0.008(3)
C3C 0.040(3) 0.035(3) 0.044(3) 0.001(2) -0.003(3) -0.002(3)
C1D 0.047(3) 0.056(4) 0.034(3) 0.006(3) 0.003(3) -0.014(3)
C2D 0.039(3) 0.042(3) 0.031(3) -0.001(2) -0.004(2) -0.002(3)
C3D 0.042(3) 0.034(3) 0.040(3) 0.004(2) -0.001(3) -0.001(3)
C4D 0.047(3) 0.046(3) 0.042(3) 0.004(3) -0.005(3) 0.006(3)
C5D 0.072(4) 0.045(4) 0.048(4) 0.003(3) -0.005(3) 0.020(3)
C6D 0.068(5) 0.083(5) 0.096(6) 0.001(4) -0.034(4) 0.016(4)
C7D 0.110(6) 0.055(4) 0.061(4) 0.007(3) -0.017(4) 0.022(4)
C1E 0.058(4) 0.038(3) 0.036(3) 0.003(2) -0.007(3) 0.002(3)
C2E 0.059(4) 0.038(3) 0.034(3) 0.000(3) -0.012(3) 0.010(3)
C3E 0.057(4) 0.050(4) 0.075(5) 0.006(3) -0.014(4) 0.002(3)
C4E 0.077(5) 0.064(5) 0.136(7) 0.009(5) -0.021(5) -0.011(4)
C5E 0.076(5) 0.076(5) 0.102(6) 0.018(5) -0.014(5) -0.003(4)
C1F 0.076(4) 0.049(4) 0.033(3) 0.003(3) 0.003(3) 0.004(3)
C2F 0.054(4) 0.031(3) 0.064(4) -0.001(3) -0.005(3) 0.003(3)
C3F 0.053(3) 0.028(3) 0.052(4) 0.001(3) -0.002(3) 0.001(3)
C4F 0.049(4) 0.047(4) 0.120(6) 0.003(4) 0.016(4) 0.001(3)
C5F 0.066(5) 0.068(6) 0.161(9) 0.028(5) 0.029(5) 0.015(4)
C6F 0.065(6) 0.175(12) 0.282(16) 0.093(11) 0.036(8) 0.039(7)
C7F 0.098(6) 0.153(10) 0.118(8) 0.005(7) -0.033(6) 0.034(6)
C1G 0.049(3) 0.039(3) 0.035(3) 0.006(2) 0.001(3) 0.004(3)
C2G 0.044(3) 0.042(3) 0.033(3) 0.003(3) -0.003(2) -0.001(3)
C3G 0.070(4) 0.056(4) 0.046(3) -0.007(3) 0.004(3) -0.012(3)
C1H 0.037(3) 0.041(3) 0.039(3) -0.004(3) 0.007(2) 0.000(3)
C2H 0.046(3) 0.030(3) 0.037(3) 0.001(2) 0.004(3) 0.004(2)
C3H 0.043(3) 0.050(4) 0.065(4) -0.009(3) -0.005(3) 0.001(3)
C1I 0.044(3) 0.065(4) 0.038(3) 0.005(3) 0.006(3) -0.008(3)
C2I 0.035(3) 0.039(3) 0.038(3) -0.001(2) -0.001(2) 0.003(2)
C3I 0.041(3) 0.048(4) 0.039(3) 0.005(3) 0.005(3) -0.002(3)
C4I 0.056(4) 0.042(3) 0.052(4) -0.004(3) -0.005(3) 0.006(3)
C5I 0.083(4) 0.037(3) 0.056(4) -0.001(3) -0.023(4) 0.003(3)
C6I 0.128(7) 0.079(5) 0.075(5) 0.031(4) -0.026(5) -0.025(5)
C7I 0.153(8) 0.066(5) 0.100(6) -0.018(5) -0.032(6) 0.044(5)
C1J 0.044(3) 0.043(3) 0.057(4) -0.004(3) -0.007(3) -0.001(3)
C2J 0.038(3) 0.044(3) 0.048(3) 0.014(3) -0.004(3) 0.001(3)
C3J 0.036(3) 0.039(3) 0.047(3) 0.007(3) -0.003(3) 0.000(3)
C4J 0.041(3) 0.056(4) 0.100(5) 0.037(4) 0.019(4) 0.004(3)
C5J 0.071(5) 0.075(6) 0.154(9) 0.054(6) 0.066(6) 0.024(4)
C6J 0.059(4) 0.081(6) 0.234(11) 0.074(7) 0.052(6) 0.002(4)
C7J 0.195(12) 0.096(8) 0.198(13) 0.015(8) 0.154(11) -0.008(8)
C1K 0.042(3) 0.044(3) 0.055(3) -0.009(3) 0.002(3) -0.004(3)
C2K 0.038(3) 0.042(3) 0.038(3) 0.003(2) 0.005(2) 0.000(3)
C3K 0.036(3) 0.042(3) 0.042(3) 0.002(3) 0.008(3) 0.002(3)
C4K 0.046(3) 0.056(4) 0.050(3) 0.010(3) -0.004(3) -0.005(3)
C5K 0.059(4) 0.076(5) 0.048(3) 0.024(3) 0.006(3) 0.007(4)
C6K 0.056(4) 0.078(4) 0.050(4) 0.008(3) 0.005(3) -0.009(3)
OW1 0.062(3) 0.091(3) 0.046(2) 0.003(2) -0.001(2) 0.014(2)
OW2 0.128(4) 0.098(4) 0.073(3) -0.007(3) 0.011(3) 0.014(3)
OW3 0.195(12) 0.190(12) 0.210(12) 0.011(9) 0.004(9) 0.005(9)
O13 0.137(8) 0.126(8) 0.162(9) 0.032(7) 0.025(7) -0.018(7)
C13 0.221(16) 0.213(16) 0.222(16) -0.010(10) 0.003(10) -0.009(10)

loop_
_atom_type_symbol
_atom_type_description
_atom_type_scat_dispersion_real
_atom_type_scat_dispersion_imag
_atom_type_scat_source
C C 0.0033 0.0016 'International Tables Vol C Tables 4.2.6.8 and 6.1.1.4'
H H 0.0000 0.0000 'International Tables Vol C Tables 4.2.6.8 and 6.1.1.4'
N N 0.0061 0.0033 'International Tables Vol C Tables 4.2.6.8 and 6.1.1.4'
O O 0.0106 0.0060 'International Tables Vol C Tables 4.2.6.8 and 6.1.1.4'

loop_
_geom_angle_atom_site_label_1
_geom_angle_atom_site_label_2
_geom_angle_atom_site_label_3
_geom_angle
_geom_angle_site_symmetry_1
_geom_angle_site_symmetry_3
_geom_angle_publ_flag
C3K N1 C2A 124.2(4) . . ?
C3K N1 C1A 114.8(5) . . ?
C2A N1 C1A 117.1(5) . . ?
C3A N2 C1B 122.5(4) . . ?
C2B N3 C2C 116.3(4) . . ?
C2B N3 C1C 123.9(5) . . ?
C2C N3 C1C 115.4(4) . . ?
C3C N4 C2D 119.0(4) . . ?
C3C N4 C1D 121.7(4) . . ?
C2D N4 C1D 118.8(4) . . ?
C3D N5 C1E 121.7(4) . . ?
C2E N6 C2F 118.4(4) . . ?
C2E N6 C1F 124.2(4) . . ?
C2F N6 C1F 115.9(4) . . ?
C3F N7 C1G 123.1(5) . . ?
C2G N8 C1H 122.1(4) . . ?
C2H N9 C1I 123.7(4) . . ?
C2H N9 C2I 118.9(4) . . ?
C1I N9 C2I 117.4(4) . . ?
C3I N10 C1J 124.3(4) . . ?
C3I N10 C2J 120.3(4) . . ?
C1J N10 C2J 115.2(4) . . ?
C3J N11 C1K 124.7(4) . . ?
C3J N11 C2K 118.0(4) . . ?
C1K N11 C2K 117.3(4) . . ?
N1 C2A C3A 111.3(4) . . ?
N1 C2A C4A 108.4(5) . . ?
C3A C2A C4A 112.9(5) . . ?
O1 C3A N2 122.2(5) . . ?
O1 C3A C2A 121.5(5) . . ?
N2 C3A C2A 116.3(5) . . ?
O12 C4A C5A 108.8(5) . . ?
O12 C4A C2A 107.3(5) . . ?
C5A C4A C2A 114.9(6) . . ?
C4A C5A C10A 107.5(6) . . ?
C4A C5A C6A 110.9(5) . . ?
C10A C5A C6A 112.2(5) . . ?
C7A C6A C5A 112.8(6) . . ?
C8A C7A C6A 123.5(9) . . ?
C7A C8A C9A 118.7(12) . . ?
N2 C1B C3B 111.7(4) . . ?
N2 C1B C2B 106.0(4) . . ?
C3B C1B C2B 111.3(5) . . ?
O2 C2B N3 121.7(5) . . ?
O2 C2B C1B 118.0(5) . . ?
N3 C2B C1B 120.3(5) . . ?
C1B C3B C4B 114.7(5) . . ?
C5B C4B C3B 113.0(6) . . ?
N3 C2C C3C 109.3(4) . . ?
O3 C3C N4 122.5(5) . . ?
O3 C3C C2C 119.7(5) . . ?
N4 C3C C2C 117.7(4) . . ?
N4 C2D C3D 114.9(4) . . ?
N4 C2D C4D 112.9(4) . . ?
C3D C2D C4D 109.9(4) . . ?
O4 C3D N5 123.4(5) . . ?
O4 C3D C2D 119.4(5) . . ?
N5 C3D C2D 117.2(5) . . ?
C5D C4D C2D 115.2(4) . . ?
C7D C5D C6D 110.7(6) . . ?
C7D C5D C4D 109.8(5) . . ?
C6D C5D C4D 111.6(5) . . ?
N5 C1E C2E 107.3(4) . . ?
N5 C1E C3E 111.1(4) . . ?
C2E C1E C3E 110.7(5) . . ?
O5 C2E N6 121.2(5) . . ?
O5 C2E C1E 119.5(5) . . ?
N6 C2E C1E 119.4(5) . . ?
C5E C3E C1E 115.3(6) . . ?
C5E C3E C4E 108.9(6) . . ?
C1E C3E C4E 108.6(5) . . ?
N6 C2F C4F 112.4(5) . . ?
N6 C2F C3F 109.1(4) . . ?
C4F C2F C3F 113.3(5) . . ?
O6 C3F N7 123.6(5) . . ?
O6 C3F C2F 123.2(5) . . ?
N7 C3F C2F 113.2(5) . . ?
C2F C4F C5F 115.3(6) . . ?
C6F C5F C4F 111.1(7) . . ?
C6F C5F C7F 112.8(9) . . ?
C4F C5F C7F 110.7(7) . . ?
N7 C1G C2G 108.0(4) . . ?
N7 C1G C3G 112.2(4) . . ?
C2G C1G C3G 111.1(4) . . ?
O7 C2G N8 122.6(5) . . ?
O7 C2G C1G 121.6(5) . . ?
N8 C2G C1G 115.7(4) . . ?
N8 C1H C3H 109.6(4) . . ?
N8 C1H C2H 107.4(4) . . ?
C3H C1H C2H 109.3(4) . . ?
O8 C2H N9 122.2(5) . . ?
O8 C2H C1H 119.5(4) . . ?
N9 C2H C1H 118.3(5) . . ?
N9 C2I C3I 111.0(4) . . ?
N9 C2I C4I 110.3(4) . . ?
C3I C2I C4I 112.3(4) . . ?
O9 C3I N10 121.7(5) . . ?
O9 C3I C2I 119.3(5) . . ?
N10 C3I C2I 119.0(5) . . ?
C5I C4I C2I 113.0(4) . . ?
C6I C5I C4I 111.6(6) . . ?
C6I C5I C7I 111.1(6) . . ?
C4I C5I C7I 110.5(5) . . ?
N10 C2J C3J 109.5(4) . . ?
N10 C2J C4J 112.2(4) . . ?
C3J C2J C4J 110.6(5) . . ?
O10 C3J N11 121.6(5) . . ?
O10 C3J C2J 120.1(5) . . ?
N11 C3J C2J 118.2(5) . . ?
C5J C4J C2J 115.8(6) . . ?
C7J C5J C4J 111.7(8) . . ?
C7J C5J C6J 113.8(8) . . ?
C4J C5J C6J 108.3(7) . . ?
N11 C2K C3K 107.7(4) . . ?
N11 C2K C4K 112.9(4) . . ?
C3K C2K C4K 112.2(4) . . ?
O11 C3K N1 119.9(5) . . ?
O11 C3K C2K 118.9(5) . . ?
N1 C3K C2K 121.0(5) . . ?
C6K C4K C5K 110.8(5) . . ?
C6K C4K C2K 109.0(5) . . ?
C5K C4K C2K 111.0(4) . . ?

loop_
_geom_bond_atom_site_label_1
_geom_bond_atom_site_label_2
_geom_bond_distance
_geom_bond_site_symmetry_2
_geom_bond_publ_flag
O1 C3A 1.235(6) . ?
O2 C2B 1.233(6) . ?
O3 C3C 1.221(6) . ?
O4 C3D 1.236(6) . ?
O5 C2E 1.235(6) . ?
O6 C3F 1.213(6) . ?
O7 C2G 1.240(6) . ?
O8 C2H 1.229(6) . ?
O9 C3I 1.243(6) . ?
O10 C3J 1.237(6) . ?
O11 C3K 1.240(6) . ?
O12 C4A 1.405(7) . ?
N1 C3K 1.345(7) . ?
N1 C2A 1.471(7) . ?
N1 C1A 1.480(7) . ?
N2 C3A 1.330(7) . ?
N2 C1B 1.467(7) . ?
N3 C2B 1.337(7) . ?
N3 C2C 1.455(6) . ?
N3 C1C 1.458(7) . ?
N4 C3C 1.354(6) . ?
N4 C2D 1.445(6) . ?
N4 C1D 1.466(7) . ?
N5 C3D 1.336(6) . ?
N5 C1E 1.467(6) . ?
N6 C2E 1.353(7) . ?
N6 C2F 1.470(7) . ?
N6 C1F 1.472(7) . ?
N7 C3F 1.342(7) . ?
N7 C1G 1.439(7) . ?
N8 C2G 1.341(7) . ?
N8 C1H 1.451(6) . ?
N9 C2H 1.365(6) . ?
N9 C1I 1.458(6) . ?
N9 C2I 1.459(6) . ?
N10 C3I 1.340(7) . ?
N10 C1J 1.467(7) . ?
N10 C2J 1.472(6) . ?
N11 C3J 1.353(7) . ?
N11 C1K 1.459(7) . ?
N11 C2K 1.475(6) . ?
C2A C3A 1.525(8) . ?
C2A C4A 1.538(8) . ?
C4A C5A 1.500(9) . ?
C5A C10A 1.541(9) . ?
C5A C6A 1.560(10) . ?
C6A C7A 1.485(10) . ?
C7A C8A 1.344(11) . ?
C8A C9A 1.549(14) . ?
C1B C3B 1.505(8) . ?
C1B C2B 1.531(7) . ?
C3B C4B 1.523(9) . ?
C4B C5B 1.503(9) . ?
C2C C3C 1.523(7) . ?
C2D C3D 1.521(7) . ?
C2D C4D 1.554(8) . ?
C4D C5D 1.526(7) . ?
C5D C7D 1.512(9) . ?
C5D C6D 1.521(9) . ?
C1E C2E 1.524(8) . ?
C1E C3E 1.534(8) . ?
C3E C5E 1.482(9) . ?
C3E C4E 1.552(10) . ?
C2F C4F 1.500(8) . ?
C2F C3F 1.524(8) . ?
C4F C5F 1.544(10) . ?
C5F C6F 1.425(12) . ?
C5F C7F 1.595(12) . ?
C1G C2G 1.512(7) . ?
C1G C3G 1.540(8) . ?
C1H C3H 1.516(8) . ?
C1H C2H 1.531(7) . ?
C2I C3I 1.529(8) . ?
C2I C4I 1.541(7) . ?
C4I C5I 1.520(8) . ?
C5I C6I 1.482(10) . ?
C5I C7I 1.546(10) . ?
C2J C3J 1.530(8) . ?
C2J C4J 1.531(8) . ?
C4J C5J 1.494(10) . ?
C5J C7J 1.488(16) . ?
C5J C6J 1.547(12) . ?
C2K C3K 1.524(7) . ?
C2K C4K 1.532(7) . ?
C4K C6K 1.513(8) . ?
C4K C5K 1.520(8) . ?
O13 C13 1.56(4) . ?

loop_
_geom_hbond_atom_site_label_D
_geom_hbond_atom_site_label_H
_geom_hbond_atom_site_label_A
_geom_hbond_distance_DH
_geom_hbond_distance_HA
_geom_hbond_distance_DA
_geom_hbond_angle_DHA
_geom_hbond_site_symmetry_A
O12 H12 O7 0.84 2.14 2.847(6) 141.9 1_655
O12 H12 OW3 0.84 2.23 2.89(3) 135.3 1_655
N2 H2 O10 0.88 2.16 2.997(6) 157.8 .
N5 H5 OW1 0.88 2.29 3.126(6) 158.3 .
N7 H7 O5 0.88 2.43 3.104(6) 133.3 .
N8 H8 O4 0.88 1.91 2.788(6) 172.9 3_756
O13 H13 OW2 0.852(14) 1.967(6) 2.819(15) 178.1(12) .
OW1 HW12 O5 0.919(4) 1.876(4) 2.792(5) 173.4(3) .
OW1 HW11 O2 0.911(4) 1.976(4) 2.881(5) 172.8(3) .
OW2 HW22 O11 0.940(6) 1.913(4) 2.823(7) 162.3(3) 4_457
OW2 HW21 O9 0.923(5) 1.980(4) 2.755(6) 140.4(4) .
OW3 HW31 OW1 0.79(3) 2.242(4) 3.03(3) 176.4(19) .
OW3 HW32 O7 0.87(3) 1.980(4) 2.85(3) 174.9(18) .
OW3 HW33 O12 0.90(3) 1.993(4) 2.89(3) 175.8(18) 1_455

loop_
_geom_torsion_atom_site_label_1
_geom_torsion_atom_site_label_2
_geom_torsion_atom_site_label_3
_geom_torsion_atom_site_label_4
_geom_torsion
_geom_torsion_site_symmetry_1
_geom_torsion_site_symmetry_2
_geom_torsion_site_symmetry_3
_geom_torsion_site_symmetry_4
_geom_torsion_publ_flag
C3K N1 C2A C3A -137.4(5) . . . . ?
C1A N1 C2A C3A 66.2(6) . . . . ?
C3K N1 C2A C4A 97.9(6) . . . . ?
C1A N1 C2A C4A -58.4(6) . . . . ?
C1B N2 C3A O1 -4.1(8) . . . . ?
C1B N2 C3A C2A 173.3(4) . . . . ?
N1 C2A C3A O1 -71.5(6) . . . . ?
C4A C2A C3A O1 50.6(7) . . . . ?
N1 C2A C3A N2 111.0(5) . . . . ?
C4A C2A C3A N2 -126.9(5) . . . . ?
N1 C2A C4A O12 -58.9(6) . . . . ?
C3A C2A C4A O12 177.4(5) . . . . ?
N1 C2A C4A C5A 180.0(5) . . . . ?
C3A C2A C4A C5A 56.3(7) . . . . ?
O12 C4A C5A C10A 66.3(6) . . . . ?
C2A C4A C5A C10A -173.3(5) . . . . ?
O12 C4A C5A C6A -56.7(7) . . . . ?
C2A C4A C5A C6A 63.6(7) . . . . ?
C4A C5A C6A C7A 167.3(6) . . . . ?
C10A C5A C6A C7A 47.0(9) . . . . ?
C5A C6A C7A C8A -122.7(8) . . . . ?
C6A C7A C8A C9A -177.7(8) . . . . ?
C3A N2 C1B C3B 92.0(6) . . . . ?
C3A N2 C1B C2B -146.6(5) . . . . ?
C2C N3 C2B O2 15.0(7) . . . . ?
C1C N3 C2B O2 170.6(5) . . . . ?
C2C N3 C2B C1B -164.8(4) . . . . ?
C1C N3 C2B C1B -9.3(7) . . . . ?
N2 C1B C2B O2 -51.3(6) . . . . ?
C3B C1B C2B O2 70.4(6) . . . . ?
N2 C1B C2B N3 128.5(5) . . . . ?
C3B C1B C2B N3 -109.8(6) . . . . ?
N2 C1B C3B C4B 178.6(5) . . . . ?
C2B C1B C3B C4B 60.2(7) . . . . ?
C1B C3B C4B C5B 172.8(6) . . . . ?
C2B N3 C2C C3C 76.4(6) . . . . ?
C1C N3 C2C C3C -81.3(5) . . . . ?
C2D N4 C3C O3 5.8(7) . . . . ?
C1D N4 C3C O3 178.0(5) . . . . ?
C2D N4 C3C C2C -172.5(4) . . . . ?
C1D N4 C3C C2C -0.3(7) . . . . ?
N3 C2C C3C O3 -1.6(6) . . . . ?
N3 C2C C3C N4 176.8(4) . . . . ?
C3C N4 C2D C3D -116.6(5) . . . . ?
C1D N4 C2D C3D 70.9(6) . . . . ?
C3C N4 C2D C4D 116.2(5) . . . . ?
C1D N4 C2D C4D -56.2(6) . . . . ?
C1E N5 C3D O4 3.2(7) . . . . ?
C1E N5 C3D C2D -176.7(4) . . . . ?
N4 C2D C3D O4 -169.6(4) . . . . ?
C4D C2D C3D O4 -41.0(6) . . . . ?
N4 C2D C3D N5 10.3(6) . . . . ?
C4D C2D C3D N5 139.0(5) . . . . ?
N4 C2D C4D C5D -51.6(6) . . . . ?
C3D C2D C4D C5D 178.7(5) . . . . ?
C2D C4D C5D C7D 173.3(5) . . . . ?
C2D C4D C5D C6D -63.5(7) . . . . ?
C3D N5 C1E C2E -119.0(5) . . . . ?
C3D N5 C1E C3E 119.8(5) . . . . ?
C2F N6 C2E O5 3.7(8) . . . . ?
C1F N6 C2E O5 -161.5(5) . . . . ?
C2F N6 C2E C1E -174.6(4) . . . . ?
C1F N6 C2E C1E 20.2(8) . . . . ?
N5 C1E C2E O5 -49.6(7) . . . . ?
C3E C1E C2E O5 71.8(7) . . . . ?
N5 C1E C2E N6 128.7(5) . . . . ?
C3E C1E C2E N6 -109.9(6) . . . . ?
N5 C1E C3E C5E 171.1(5) . . . . ?
C2E C1E C3E C5E 52.0(8) . . . . ?
N5 C1E C3E C4E -66.5(7) . . . . ?
C2E C1E C3E C4E 174.4(5) . . . . ?
C2E N6 C2F C4F 137.9(6) . . . . ?
C1F N6 C2F C4F -55.6(7) . . . . ?
C2E N6 C2F C3F -95.6(6) . . . . ?
C1F N6 C2F C3F 70.9(6) . . . . ?
C1G N7 C3F O6 1.5(8) . . . . ?
C1G N7 C3F C2F -176.8(5) . . . . ?
N6 C2F C3F O6 -96.9(6) . . . . ?
C4F C2F C3F O6 29.1(8) . . . . ?
N6 C2F C3F N7 81.4(6) . . . . ?
C4F C2F C3F N7 -152.6(5) . . . . ?
N6 C2F C4F C5F -54.6(9) . . . . ?
C3F C2F C4F C5F -178.8(7) . . . . ?
C2F C4F C5F C6F -176.8(9) . . . . ?
C2F C4F C5F C7F -50.7(10) . . . . ?
C3F N7 C1G C2G -137.9(5) . . . . ?
C3F N7 C1G C3G 99.3(6) . . . . ?
C1H N8 C2G O7 3.3(8) . . . . ?
C1H N8 C2G C1G -177.2(4) . . . . ?
N7 C1G C2G O7 -52.7(6) . . . . ?
C3G C1G C2G O7 70.7(6) . . . . ?
N7 C1G C2G N8 127.7(5) . . . . ?
C3G C1G C2G N8 -108.9(5) . . . . ?
C2G N8 C1H C3H -158.4(5) . . . . ?
C2G N8 C1H C2H 83.0(6) . . . . ?
C1I N9 C2H O8 178.6(5) . . . . ?
C2I N9 C2H O8 0.8(7) . . . . ?
C1I N9 C2H C1H -1.8(7) . . . . ?
C2I N9 C2H C1H -179.7(4) . . . . ?
N8 C1H C2H O8 46.1(6) . . . . ?
C3H C1H C2H O8 -72.6(6) . . . . ?
N8 C1H C2H N9 -133.4(4) . . . . ?
C3H C1H C2H N9 107.8(5) . . . . ?
C2H N9 C2I C3I -124.6(5) . . . . ?
C1I N9 C2I C3I 57.4(6) . . . . ?
C2H N9 C2I C4I 110.3(5) . . . . ?
C1I N9 C2I C4I -67.8(6) . . . . ?
C1J N10 C3I O9 176.8(5) . . . . ?
C2J N10 C3I O9 0.5(7) . . . . ?
C1J N10 C3I C2I -4.5(7) . . . . ?
C2J N10 C3I C2I 179.3(4) . . . . ?
N9 C2I C3I O9 -118.4(5) . . . . ?
C4I C2I C3I O9 5.6(7) . . . . ?
N9 C2I C3I N10 62.9(6) . . . . ?
C4I C2I C3I N10 -173.1(4) . . . . ?
N9 C2I C4I C5I -66.9(6) . . . . ?
C3I C2I C4I C5I 168.7(5) . . . . ?
C2I C4I C5I C6I -85.3(7) . . . . ?
C2I C4I C5I C7I 150.5(6) . . . . ?
C3I N10 C2J C3J -123.7(5) . . . . ?
C1J N10 C2J C3J 59.7(6) . . . . ?
C3I N10 C2J C4J 113.0(6) . . . . ?
C1J N10 C2J C4J -63.6(6) . . . . ?
C1K N11 C3J O10 -175.4(5) . . . . ?
C2K N11 C3J O10 7.0(7) . . . . ?
C1K N11 C3J C2J 5.6(7) . . . . ?
C2K N11 C3J C2J -172.0(4) . . . . ?
N10 C2J C3J O10 -118.4(5) . . . . ?
C4J C2J C3J O10 5.8(7) . . . . ?
N10 C2J C3J N11 60.6(6) . . . . ?
C4J C2J C3J N11 -175.2(5) . . . . ?
N10 C2J C4J C5J -62.4(8) . . . . ?
C3J C2J C4J C5J 174.9(6) . . . . ?
C2J C4J C5J C7J -59.9(9) . . . . ?
C2J C4J C5J C6J 174.0(7) . . . . ?
C3J N11 C2K C3K -115.0(5) . . . . ?
C1K N11 C2K C3K 67.1(5) . . . . ?
C3J N11 C2K C4K 120.6(5) . . . . ?
C1K N11 C2K C4K -57.2(6) . . . . ?
C2A N1 C3K O11 -159.7(5) . . . . ?
C1A N1 C3K O11 -2.8(7) . . . . ?
C2A N1 C3K C2K 26.3(7) . . . . ?
C1A N1 C3K C2K -176.9(4) . . . . ?
N11 C2K C3K O11 -90.2(5) . . . . ?
C4K C2K C3K O11 34.6(6) . . . . ?
N11 C2K C3K N1 84.0(6) . . . . ?
C4K C2K C3K N1 -151.3(5) . . . . ?
N11 C2K C4K C6K -170.6(4) . . . . ?
C3K C2K C4K C6K 67.5(6) . . . . ?
N11 C2K C4K C5K -48.4(7) . . . . ?
C3K C2K C4K C5K -170.2(5) . . . . ?
